data_2201920
loop_
_publ_author_name
'Crouse, Karen A.'
'Chew, Kar Teng '
'Yamin, Bohari M.'
'Ng, Seik Weng'
'Tarafder, M.T.H.'

_publ_section_title
;
 Hydrazine carbodithioic acid pyridinium-2-yl methyl ester chloride
;
_journal_issue 2
_journal_name_full 'Acta Crystallographica Section E'
_journal_page_first o148
_journal_page_last o150
_journal_paper_doi 10.1107/S160053680300014X
_journal_volume 59
_journal_year 2003
_chemical_formula_moiety 'C7 H10 N3 S2 1+, Cl1 1-'
_chemical_formula_sum 'C7 H10 Cl N3 S2'
_chemical_formula_weight 235.75
_chemical_name_systematic
;
Hydrazine carbodithioic acid pyridinium-2-yl methylester chloride
;
_space_group_IT_number 88
_symmetry_cell_setting tetragonal
_symmetry_space_group_name_Hall '-I 4ad'
_symmetry_space_group_name_H-M 'I 41/a :2'
_atom_sites_solution_hydrogens geom
_atom_sites_solution_primary direct
_atom_sites_solution_secondary difmap
_audit_creation_method SHELXL-97
_cell_angle_alpha 90.000(10)
_cell_angle_beta 90.000(10)
_cell_angle_gamma 90.000(10)
_cell_formula_units_Z 16
_cell_length_a 16.5700(8)
_cell_length_b 16.570
_cell_length_c 15.3576(7)
_cell_measurement_reflns_used 6222
_cell_measurement_temperature 293(2)
_cell_measurement_theta_max 28.3
_cell_measurement_theta_min 1.8
_cell_volume 4216.7(3)
_computing_cell_refinement 'SAINT (Siemens, 1996)'
_computing_data_collection 'SMART (Siemens, 1996)'
_computing_data_reduction SAINT
_computing_molecular_graphics 'ORTEPII (Johnson, 1976)'
_computing_publication_material SHELXL97
_computing_structure_refinement 'SHELXL97 (Sheldrick, 1997)'
_computing_structure_solution 'SHELXS97 (Sheldrick, 1997)'
_diffrn_ambient_temperature 293(2)
_diffrn_detector_area_resol_mean 83.66
_diffrn_measured_fraction_theta_full 0.967
_diffrn_measured_fraction_theta_max 0.97
_diffrn_measurement_device_type
;
Bruker Smart APEX CCD area-detector diffractometer
;
_diffrn_measurement_method '\w scan'
_diffrn_radiation_monochromator graphite
_diffrn_radiation_source 'fine-focus sealed tube'
_diffrn_radiation_type MoK\a
_diffrn_radiation_wavelength 0.71073
_diffrn_reflns_av_R_equivalents 0.023
_diffrn_reflns_av_sigmaI/netI 0.022
_diffrn_reflns_limit_h_max 21
_diffrn_reflns_limit_h_min -21
_diffrn_reflns_limit_k_max 21
_diffrn_reflns_limit_k_min -21
_diffrn_reflns_limit_l_max 19
_diffrn_reflns_limit_l_min -10
_diffrn_reflns_number 12702
_diffrn_reflns_theta_full 28.3
_diffrn_reflns_theta_max 28.3
_diffrn_reflns_theta_min 1.8
_diffrn_standards_decay_% 0
_diffrn_standards_interval_count 0
_diffrn_standards_interval_time 0
_diffrn_standards_number 0
_exptl_absorpt_coefficient_mu 0.716
_exptl_absorpt_correction_T_max 0.773
_exptl_absorpt_correction_T_min 0.694
_exptl_absorpt_correction_type multi-scan
_exptl_absorpt_process_details 'SADABS (Sheldrick, 1996)'
_exptl_crystal_colour yellow
_exptl_crystal_density_diffrn 1.485
_exptl_crystal_density_method 'not measured'
_exptl_crystal_description block
_exptl_crystal_F_000 1952
_exptl_crystal_size_max 0.55
_exptl_crystal_size_mid 0.49
_exptl_crystal_size_min 0.38
_refine_diff_density_max 0.452
_refine_diff_density_min -0.153
_refine_ls_extinction_method none
_refine_ls_goodness_of_fit_ref 0.928
_refine_ls_hydrogen_treatment mixed
_refine_ls_matrix_type full
_refine_ls_number_parameters 135
_refine_ls_number_reflns 2545
_refine_ls_number_restraints 10
_refine_ls_restrained_S_all 0.933
_refine_ls_R_factor_all 0.045
_refine_ls_R_factor_gt 0.037
_refine_ls_shift/su_max <0.001
_refine_ls_shift/su_mean <0.001
_refine_ls_structure_factor_coef Fsqd
_refine_ls_weighting_details 'calc w = 1/[\s^2^(Fo^2^)+(0.0651P)^2^] where P = (Fo^2^+2Fc^2^)/3'
_refine_ls_weighting_scheme calc
_refine_ls_wR_factor_gt 0.094
_refine_ls_wR_factor_ref 0.096
_reflns_number_gt 1920
_reflns_number_total 2545
_reflns_threshold_expression I>2s(I)
_cod_data_source_file cv6161.cif
_cod_data_source_block I
_cod_depositor_comments
;
The following automatic conversions were performed:
'_symmetry_cell_setting' value 'Tetragonal' changed to 'tetragonal'
according to '/home/saulius/struct/CIF-dictionaries/cif_core.dic'
dictionary named 'cif_core.dic' version 2.4.1 from 2010-06-29.

Automatic conversion script
Id: cif_fix_enum 1527 2010-12-29 10:47:43Z saulius 

The following automatic conversions were performed:

'_symmetry_cell_setting' value 'Tetragonal' changed to 'tetragonal'
according to /home/saulius/struct/CIF-dictionaries/cif_core.dic
dictionary named 'cif_core.dic' version 2.4.1 from
2010-06-29.

'_exptl_absorpt_correction_type' value 'Multi-scan'
changed to 'multi-scan' according to
/home/saulius/struct/CIF-dictionaries/cif_core.dic dictionary named
'cif_core.dic' version 2.4.1 from 2010-06-29.

Automatic conversion script
Id: cif_fix_values 1715 2011-07-08 13:25:40Z adriana 
;
_cod_original_sg_symbol_H-M 'I 41/a'
_cod_original_formula_sum 'C7 H10 Cl1 N3 S2'
_cod_database_code 2201920
_cod_database_fobs_code 2201920

loop_
_symmetry_equiv_pos_as_xyz
'x, y, z'
'-x+1/2, -y, z+1/2'
'-y+3/4, x+1/4, z+1/4'
'y+3/4, -x+3/4, z+3/4'
'x+1/2, y+1/2, z+1/2'
'-x+1, -y+1/2, z+1'
'-y+5/4, x+3/4, z+3/4'
'y+5/4, -x+5/4, z+5/4'
'-x, -y, -z'
'x-1/2, y, -z-1/2'
'y-3/4, -x-1/4, -z-1/4'
'-y-3/4, x-3/4, -z-3/4'
'-x+1/2, -y+1/2, -z+1/2'
'x, y+1/2, -z'
'y-1/4, -x+1/4, -z+1/4'
'-y-1/4, x-1/4, -z-1/4'

loop_
_atom_site_label
_atom_site_fract_x
_atom_site_fract_y
_atom_site_fract_z
_atom_site_U_iso_or_equiv
_atom_site_adp_type
_atom_site_calc_flag
_atom_site_refinement_flags
_atom_site_occupancy
_atom_site_disorder_assembly
_atom_site_disorder_group
_atom_site_type_symbol
Cl1 0.31800(3) 0.83881(3) 0.18425(3) 0.0512(2) Uani d . 1 . . Cl
S1 0.13595(3) 0.72089(3) -0.05650(3) 0.0568(2) Uani d . 1 . . S
S2 0.15969(3) 0.54839(3) -0.03267(3) 0.0586(2) Uani d . 1 . . S
N1 0.12730(10) 0.80720(10) 0.15430(10) 0.0545(4) Uani d D 1 . . N
N2 0.20720(10) 0.66390(10) 0.08250(10) 0.0486(3) Uani d . 1 . . N
N3 0.23600(10) 0.59570(10) 0.13130(10) 0.0520(4) Uani d D 1 . . N
C1 0.08410(10) 0.82430(10) 0.22540(10) 0.0595(5) Uani d D 1 . . C
C2 0.01640(10) 0.86920(10) 0.21820(10) 0.0566(5) Uani d D 1 . . C
C3 -0.00610(10) 0.89650(10) 0.1373(2) 0.0641(5) Uani d D 1 . . C
C4 0.03980(10) 0.87820(10) 0.06570(10) 0.0583(5) Uani d D 1 . . C
C5 0.10860(10) 0.83270(10) 0.07430(10) 0.0433(4) Uani d . 1 . . C
C6 0.16390(10) 0.81250(10) 0.00140(10) 0.0521(4) Uani d D 1 . . C
C7 0.17450(10) 0.64270(10) 0.00940(10) 0.0462(4) Uani d . 1 . . C
H1 0.1005 0.8053 0.2795 0.071 Uiso calc RD 1 . . H
H2 -0.0144 0.8814 0.2671 0.068 Uiso calc RD 1 . . H
H3 -0.0525 0.9275 0.1311 0.077 Uiso calc RD 1 . . H
H4 0.0242 0.8966 0.0111 0.070 Uiso calc RD 1 . . H
H6a 0.2181 0.8062 0.0243 0.063 Uiso calc RD 1 . . H
H6b 0.1646 0.8571 -0.0394 0.063 Uiso calc RD 1 . . H
H1n 0.1700(10) 0.7810(10) 0.159(2) 0.082(8) Uiso d D 1 . . H
H3n1 0.2310(10) 0.6040(10) 0.1860(10) 0.063(6) Uiso d D 1 . . H
H3n2 0.2100(10) 0.5550(10) 0.1080(10) 0.051(5) Uiso d D 1 . . H
H3n3 0.2860(10) 0.5890(10) 0.120(2) 0.084(8) Uiso d D 1 . . H

loop_
_atom_site_aniso_label
_atom_site_aniso_U_11
_atom_site_aniso_U_22
_atom_site_aniso_U_33
_atom_site_aniso_U_12
_atom_site_aniso_U_13
_atom_site_aniso_U_23
Cl1 0.0542(3) 0.0564(3) 0.0432(2) -0.0037(2) -0.0015(2) 0.0008(2)
S1 0.0734(3) 0.0615(3) 0.0356(2) 0.0058(2) -0.0086(2) -0.0047(2)
S2 0.0671(3) 0.0580(3) 0.0508(3) -0.0042(2) -0.0025(2) -0.0122(2)
N1 0.0550(10) 0.0680(10) 0.0400(10) 0.0190(10) -0.0020(10) -0.0020(10)
N2 0.0550(10) 0.0530(10) 0.0390(10) 0.0020(10) -0.0030(10) -0.0030(10)
N3 0.0540(10) 0.0610(10) 0.0400(10) 0.0030(10) 0.0010(10) 0.0000(10)
C1 0.0710(10) 0.0680(10) 0.0390(10) 0.0110(10) 0.0030(10) -0.0010(10)
C2 0.0530(10) 0.0610(10) 0.0570(10) -0.0020(10) 0.0100(10) -0.0110(10)
C3 0.0480(10) 0.0720(10) 0.0720(10) 0.0110(10) -0.0070(10) -0.0110(10)
C4 0.0600(10) 0.0630(10) 0.0520(10) 0.0040(10) -0.0150(10) 0.0000(10)
C5 0.0480(10) 0.0420(10) 0.0400(10) -0.0060(10) -0.0040(10) -0.0010(10)
C6 0.0620(10) 0.0530(10) 0.0410(10) -0.0010(10) 0.0030(10) 0.0010(10)
C7 0.0470(10) 0.0550(10) 0.0370(10) 0.0000(10) 0.0040(10) -0.0030(10)

loop_
_atom_type_symbol
_atom_type_description
_atom_type_scat_dispersion_real
_atom_type_scat_dispersion_imag
_atom_type_scat_source
C C 0.0033 0.0016 'International Tables Vol C Tables 4.2.6.8 and 6.1.1.4'
H H 0.0000 0.0000 'International Tables Vol C Tables 4.2.6.8 and 6.1.1.4'
N N 0.0061 0.0033 'International Tables Vol C Tables 4.2.6.8 and 6.1.1.4'
S S 0.1246 0.1234 'International Tables Vol C Tables 4.2.6.8 and 6.1.1.4'
Cl Cl 0.1484 0.1585 'International Tables Vol C Tables 4.2.6.8 and 6.1.1.4'

loop_
_geom_angle_atom_site_label_1
_geom_angle_atom_site_label_2
_geom_angle_atom_site_label_3
_geom_angle
_geom_angle_publ_flag
C6 S1 C7 103.90(10) yes
C5 N1 C1 124.1(2) yes
C7 N2 N3 112.2(2) yes
N1 C1 C2 119.7(2) ?
C1 C2 C3 118.7(2) ?
C2 C3 C4 120.2(2) ?
C3 C4 C5 120.4(2) ?
N1 C5 C4 117.0(2) ?
N1 C5 C6 118.6(2) ?
C4 C5 C6 124.4(2) ?
C5 C6 S1 113.60(10) ?
N2 C7 S2 129.50(10) yes
N2 C7 S1 116.70(10) yes
S2 C7 S1 113.80(10) yes
C5 N1 H1n 116(2) ?
C1 N1 H1n 120(2) ?
N2 N3 H3n1 111(2) ?
N2 N3 H3n2 104.0(10) ?
H3n1 N3 H3n2 119(2) ?
N2 N3 H3n3 109(2) ?
H3n1 N3 H3n3 108(2) ?
H3n2 N3 H3n3 107(2) ?
N1 C1 H1 120.2 ?
C2 C1 H1 120.2 ?
C1 C2 H2 120.6 ?
C3 C2 H2 120.6 ?
C4 C3 H3 119.9 ?
C2 C3 H3 119.9 ?
C3 C4 H4 119.8 ?
C5 C4 H4 119.8 ?
C5 C6 H6a 108.9 ?
S1 C6 H6a 108.9 ?
C5 C6 H6b 108.9 ?
S1 C6 H6B 108.9 ?
H6A C6 H6B 107.7 ?

loop_
_geom_bond_atom_site_label_1
_geom_bond_atom_site_label_2
_geom_bond_site_symmetry_2
_geom_bond_distance
_geom_bond_publ_flag
S1 C6 . 1.820(2) yes
S1 C7 . 1.764(2) yes
S2 C7 . 1.708(2) yes
N1 C5 . 1.337(2) yes
N1 C1 . 1.335(2) yes
N2 C7 . 1.296(2) yes
N2 N3 . 1.437(2) yes
C1 C2 . 1.351(3) ?
C2 C3 . 1.373(3) ?
C3 C4 . 1.371(3) ?
C4 C5 . 1.373(3) ?
C5 C6 . 1.484(2) ?
N1 H1n . 0.830(10) ?
N3 H3n1 . 0.860(10) ?
N3 H3n2 . 0.880(10) ?
N3 H3n3 . 0.860(10) ?
C1 H1 . 0.9300 ?
C2 H2 . 0.9300 ?
C3 H3 . 0.9300 ?
C4 H4 . 0.9300 ?
C6 H6a . 0.9700 ?
C6 H6b . 0.9700 ?

loop_
_geom_hbond_atom_site_label_D
_geom_hbond_atom_site_label_H
_geom_hbond_atom_site_label_A
_geom_hbond_site_symmetry_A
_geom_hbond_distance_DH
_geom_hbond_distance_HA
_geom_hbond_distance_DA
_geom_hbond_angle_DHA
_geom_hbond_publ_flag
N1 H1n N2 . 0.830(10) 2.35(2) 2.934(2) 128(2) yes
N1 H1n Cl1 . 0.830(10) 2.66(2) 3.237(2) 127(2) yes
N1 H1n Cl1 13_565 0.830(10) 3.13(2) 3.580(2) 117(2) yes
N3 H3n1 Cl1 13_565 0.860(10) 2.350(10) 3.162(2) 158(2) yes
N3 H3n2 S2 . 0.880(10) 2.33(2) 2.925(2) 126(2) yes
N3 H3n3 Cl1 12_766 0.860(10) 2.260(10) 3.108(2) 170(2) yes

loop_
_geom_torsion_atom_site_label_1
_geom_torsion_atom_site_label_2
_geom_torsion_atom_site_label_3
_geom_torsion_atom_site_label_4
_geom_torsion
C5 N1 C1 C2 0.9(3)
N1 C1 C2 C3 -0.2(3)
C1 C2 C3 C4 0.0(3)
C2 C3 C4 C5 -0.3(3)
C1 N1 C5 C4 -1.1(3)
C1 N1 C5 C6 177.2(2)
C3 C4 C5 N1 0.8(3)
C3 C4 C5 C6 -177.4(2)
N1 C5 C6 S1 93.8(2)
C4 C5 C6 S1 -88.0(2)
C7 S1 C6 C5 -81.0(2)
N3 N2 C7 S2 1.9(2)
N3 N2 C7 S1 179.50(10)
C6 S1 C7 N2 4.3(2)
C6 S1 C7 S2 -177.70(10)

loop_
_cod_related_entry_id
_cod_related_entry_database
_cod_related_entry_code
1 ChemSpider 21131969
